data_4086972
loop_
_publ_author_name
'Kubo, Kazuyuki'
'Okitsu, Hiroyuki'
'Miwa, Hiroto'
'Kume, Shoko'
'Cavell, Ronald G.'
'Mizuta, Tsutomu'

_publ_section_title
;
 Carbon(0)-Bridged Pt/Ag Dinuclear and Tetranuclear Complexes Based on a
 Cyclometalated Pincer Carbodiphosphorane Platform
;
_journal_issue 2
_journal_name_full Organometallics
_journal_page_first 266
_journal_paper_doi 10.1021/acs.organomet.6b00700
_journal_volume 36
_journal_year 2017
_chemical_formula_moiety 'C43 H43 P3 Pt'
_chemical_formula_sum 'C43 H43 P3 Pt'
_chemical_formula_weight 847.77
_space_group_crystal_system triclinic
_space_group_IT_number 2
_space_group_name_Hall '-P 1'
_space_group_name_H-M_alt 'P -1'
_symmetry_space_group_name_Hall '-P 1'
_symmetry_space_group_name_H-M 'P -1'
_atom_sites_solution_hydrogens geom
_audit_creation_date 2016-02-02
_audit_creation_method
;
Olex2 1.2
(compiled 2015.09.30 svn.r3233 for OlexSys, GUI svn.r5103)
;
_cell_angle_alpha 88.1345(6)
_cell_angle_beta 81.6658(6)
_cell_angle_gamma 66.1370(6)
_cell_formula_units_Z 2
_cell_length_a 9.2192(5)
_cell_length_b 11.0890(6)
_cell_length_c 19.7174(11)
_cell_measurement_reflns_used 8456
_cell_measurement_temperature 173(2)
_cell_measurement_theta_max 29.07
_cell_measurement_theta_min 2.291
_cell_volume 1823.20(17)
_computing_cell_refinement 'SAINT v7.68A (Bruker, 2009)'
_computing_data_collection 'Bruker APEX2 (Bruker, 2009)'
_computing_data_reduction 'SAINT v7.68A (Bruker, 2009)'
_computing_molecular_graphics 'Olex2 (Dolomanov et al., 2009)'
_computing_publication_material 'Olex2 (Dolomanov et al., 2009)'
_computing_structure_refinement 'ShelXL (Sheldrick, 2014)'
_computing_structure_solution 'ShelXS (Sheldrick, 2008)'
_diffrn_ambient_temperature 173.15
_diffrn_measured_fraction_theta_full 0.975
_diffrn_measured_fraction_theta_max 0.955
_diffrn_measurement_device_type 'Bruker APEX-II CCD'
_diffrn_measurement_method '\f and \w scans'
_diffrn_radiation_type MoK\a
_diffrn_radiation_wavelength 0.71073
_diffrn_reflns_av_R_equivalents 0.0105
_diffrn_reflns_av_unetI/netI 0.0187
_diffrn_reflns_Laue_measured_fraction_full 0.975
_diffrn_reflns_Laue_measured_fraction_max 0.955
_diffrn_reflns_limit_h_max 8
_diffrn_reflns_limit_h_min -11
_diffrn_reflns_limit_k_max 14
_diffrn_reflns_limit_k_min -14
_diffrn_reflns_limit_l_max 24
_diffrn_reflns_limit_l_min -25
_diffrn_reflns_number 10456
_diffrn_reflns_point_group_measured_fraction_full 0.975
_diffrn_reflns_point_group_measured_fraction_max 0.955
_diffrn_reflns_theta_full 25.242
_diffrn_reflns_theta_max 27.500
_diffrn_reflns_theta_min 2.089
_diffrn_standards_number 0
_exptl_absorpt_coefficient_mu 4.010
_exptl_absorpt_correction_T_max 0.825
_exptl_absorpt_correction_T_min 0.749
_exptl_absorpt_correction_type multi-scan
_exptl_absorpt_process_details
;
SADABS-2012/1 (Bruker,2012) was used for absorption correction.
wR2(int) was 0.0376 before and 0.0157 after correction.
The Ratio of minimum to maximum transmission is 0.9084.
The \l/2 correction factor is 0.0015.
;
_exptl_crystal_colour yellow
_exptl_crystal_colour_primary yellow
_exptl_crystal_density_diffrn 1.544
_exptl_crystal_description plate
_exptl_crystal_F_000 848
_exptl_crystal_size_max 0.15
_exptl_crystal_size_mid 0.07
_exptl_crystal_size_min 0.05
_refine_diff_density_max 1.503
_refine_diff_density_min -1.061
_refine_diff_density_rms 0.080
_refine_ls_extinction_method none
_refine_ls_goodness_of_fit_ref 1.063
_refine_ls_hydrogen_treatment constr
_refine_ls_matrix_type full
_refine_ls_number_parameters 494
_refine_ls_number_reflns 8002
_refine_ls_number_restraints 162
_refine_ls_restrained_S_all 1.060
_refine_ls_R_factor_all 0.0232
_refine_ls_R_factor_gt 0.0217
_refine_ls_shift/su_max 0.001
_refine_ls_shift/su_mean 0.000
_refine_ls_structure_factor_coef Fsqd
_refine_ls_weighting_details 'w=1/[\s^2^(Fo^2^)+(0.0303P)^2^+1.6009P] where P=(Fo^2^+2Fc^2^)/3'
_refine_ls_weighting_scheme calc
_refine_ls_wR_factor_gt 0.0551
_refine_ls_wR_factor_ref 0.0561
_reflns_Friedel_coverage 0.000
_reflns_number_gt 7636
_reflns_number_total 8002
_reflns_threshold_expression 'I > 2\s(I)'
_cod_data_source_file om6b00700_si_002.cif
_cod_data_source_block 2
_cod_database_code 4086972
_shelx_space_group_comment
;
The symmetry employed for this shelxl refinement is uniquely defined
by the following loop, which should always be used as a source of
symmetry information in preference to the above space-group names.
They are only intended as comments.
;
_shelx_estimated_absorpt_t_max 0.825
_shelx_estimated_absorpt_t_min 0.585
_olex2_refinement_description
;
1. Fixed Uiso
 At 1.2 times of:
  All C(H) groups, All C(H,H) groups
 At 1.5 times of:
  All C(H,H,H) groups
2. Rigid bond restraints
 C39, C38, C38A, C39A, C41, C40, C42, C43A, C42A, C43, C40A, C41A, P3, P3A
 with sigma for 1-2 distances of 0.01 and sigma for 1-3 distances of 0.01
3. Uiso/Uaniso restraints and constraints
P3 \\sim C38 \\sim C39 \\sim C39A \\sim C38A \\sim C40 \\sim C41 \\sim C40A
\\sim C41A \\sim C42 \\sim C43 \\sim C43A \\sim C42A \\sim P3A: within 1.7A
with sigma of 0.04 and sigma for terminal atoms of 0.08
Uanis(C38A) \\sim Ueq, Uanis(C39A) \\sim Ueq, Uanis(P3A) \\sim Ueq, Uanis(C40A)
\\sim Ueq, Uanis(C41A) \\sim Ueq, Uanis(C42A) \\sim Ueq, Uanis(C43A) \\sim Ueq:
with sigma of 0.05 and sigma for terminal atoms of 0.1
4. Others
 Sof(C38A)=Sof(H38C)=Sof(H38D)=Sof(C39A)=Sof(H39D)=Sof(H39E)=Sof(H39F)=
 Sof(C40A)=Sof(H40C)=Sof(H40D)=Sof(C41A)=Sof(H41D)=Sof(H41E)=Sof(H41F)=
 Sof(C42A)=Sof(H42C)=Sof(H42D)=Sof(C43A)=Sof(H43D)=Sof(H43E)=Sof(H43F)=Sof(P3A)=
 1-FVAR(1)
 Sof(C38)=Sof(H38A)=Sof(H38B)=Sof(C39)=Sof(H39A)=Sof(H39B)=Sof(H39C)=Sof(C40)=
 Sof(H40A)=Sof(H40B)=Sof(C41)=Sof(H41A)=Sof(H41B)=Sof(H41C)=Sof(C42)=Sof(H42A)=
 Sof(H42B)=Sof(C43)=Sof(H43A)=Sof(H43B)=Sof(H43C)=Sof(P3)=FVAR(1)
5.a Secondary CH2 refined with riding coordinates:
 C38(H38A,H38B), C38A(H38C,H38D), C40(H40A,H40B), C40A(H40C,H40D), C42(H42A,
 H42B), C42A(H42C,H42D)
5.b Aromatic/amide H refined with riding coordinates:
 C3(H3), C4(H4), C5(H5), C6(H6), C7(H7), C9(H9), C10(H10), C11(H11), C12(H12),
 C13(H13), C15(H15), C16(H16), C17(H17), C18(H18), C21(H21), C22(H22), C23(H23),
  C24(H24), C25(H25), C27(H27), C28(H28), C29(H29), C30(H30), C31(H31),
 C33(H33), C34(H34), C35(H35), C36(H36)
5.c Idealised Me refined as rotating group:
 C39(H39A,H39B,H39C), C39A(H39D,H39E,H39F), C41(H41A,H41B,H41C), C41A(H41D,
 H41E,H41F), C43(H43A,H43B,H43C), C43A(H43D,H43E,H43F)
;
_shelx_shelxl_version_number 2014/7
_olex2_submission_special_instructions 'No special instructions were received'

loop_
_space_group_symop_operation_xyz
'x, y, z'
'-x, -y, -z'

loop_
_atom_site_label
_atom_site_type_symbol
_atom_site_fract_x
_atom_site_fract_y
_atom_site_fract_z
_atom_site_U_iso_or_equiv
_atom_site_adp_type
_atom_site_occupancy
_atom_site_site_symmetry_order
_atom_site_calc_flag
_atom_site_refinement_flags_posn
_atom_site_refinement_flags_adp
_atom_site_refinement_flags_occupancy
_atom_site_disorder_assembly
_atom_site_disorder_group
C1 C 0.2703(3) 1.0642(2) 0.27337(12) 0.0259(5) Uani 1 1 d . . . . .
C2 C 0.4121(3) 1.2472(2) 0.20851(14) 0.0286(5) Uani 1 1 d . . . . .
C3 C 0.5099(4) 1.2030(3) 0.14655(15) 0.0396(6) Uani 1 1 d . . . . .
H3 H 0.4760 1.1660 0.1124 0.048 Uiso 1 1 calc R . . . .
C19 C 0.2045(3) 1.0464(3) 0.14020(13) 0.0341(6) Uani 1 1 d . . . . .
C4 C 0.6572(4) 1.2121(4) 0.13372(18) 0.0478(7) Uani 1 1 d . . . . .
H4 H 0.7234 1.1819 0.0909 0.057 Uiso 1 1 calc R . . . .
C5 C 0.7074(4) 1.2651(3) 0.18331(19) 0.0471(8) Uani 1 1 d . . . . .
H5 H 0.8094 1.2693 0.1750 0.057 Uiso 1 1 calc R . . . .
C6 C 0.6102(4) 1.3119(3) 0.24465(18) 0.0435(7) Uani 1 1 d . . . . .
H6 H 0.6443 1.3501 0.2782 0.052 Uiso 1 1 calc R . . . .
C7 C 0.4618(3) 1.3037(3) 0.25791(16) 0.0350(6) Uani 1 1 d . . . . .
H7 H 0.3947 1.3365 0.3003 0.042 Uiso 1 1 calc R . . . .
C8 C 0.0829(3) 1.3538(3) 0.27425(15) 0.0327(5) Uani 1 1 d . . . . .
C9 C 0.0779(4) 1.4797(3) 0.2633(2) 0.0530(9) Uani 1 1 d . . . . .
H9 H 0.1619 1.4912 0.2336 0.064 Uiso 1 1 calc R . . . .
C10 C -0.0496(5) 1.5891(4) 0.2956(3) 0.0683(12) Uani 1 1 d . . . . .
H10 H -0.0517 1.6748 0.2880 0.082 Uiso 1 1 calc R . . . .
C11 C -0.1711(4) 1.5742(4) 0.3380(2) 0.0610(10) Uani 1 1 d . . . . .
H11 H -0.2586 1.6494 0.3592 0.073 Uiso 1 1 calc R . . . .
C12 C -0.1669(4) 1.4494(4) 0.35019(19) 0.0502(8) Uani 1 1 d . . . . .
H12 H -0.2514 1.4391 0.3801 0.060 Uiso 1 1 calc R . . . .
C13 C -0.0403(3) 1.3395(3) 0.31906(16) 0.0389(6) Uani 1 1 d . . . . .
H13 H -0.0374 1.2539 0.3283 0.047 Uiso 1 1 calc R . . . .
C14 C 0.1777(3) 1.1792(3) 0.15294(14) 0.0329(6) Uani 1 1 d . . . . .
C15 C 0.1026(4) 1.2834(4) 0.11105(17) 0.0468(8) Uani 1 1 d . . . . .
H15 H 0.0892 1.3705 0.1219 0.056 Uiso 1 1 calc R . . . .
C16 C 0.0479(5) 1.2580(4) 0.05330(18) 0.0589(10) Uani 1 1 d . . . . .
H16 H 0.0002 1.3266 0.0231 0.071 Uiso 1 1 calc R . . . .
C17 C 0.0643(5) 1.1312(5) 0.04075(17) 0.0596(10) Uani 1 1 d . . . . .
H17 H 0.0233 1.1136 0.0025 0.072 Uiso 1 1 calc R . . . .
C18 C 0.1390(4) 1.0295(4) 0.08253(16) 0.0477(8) Uani 1 1 d . . . . .
H18 H 0.1469 0.9439 0.0720 0.057 Uiso 1 1 calc R . . . .
C20 C 0.5757(3) 1.0020(3) 0.33230(15) 0.0327(5) Uani 1 1 d . . . . .
C21 C 0.6636(3) 0.9744(3) 0.26747(18) 0.0427(7) Uani 1 1 d . . . . .
H21 H 0.6163 0.9641 0.2296 0.051 Uiso 1 1 calc R . . . .
C22 C 0.8226(4) 0.9617(3) 0.2579(3) 0.0640(12) Uani 1 1 d . . . . .
H22 H 0.8837 0.9417 0.2135 0.077 Uiso 1 1 calc R . . . .
C23 C 0.8910(4) 0.9782(4) 0.3128(3) 0.0771(15) Uani 1 1 d . . . . .
H23 H 0.9974 0.9732 0.3057 0.093 Uiso 1 1 calc R . . . .
C24 C 0.8068(5) 1.0014(5) 0.3764(3) 0.0780(15) Uani 1 1 d . . . . .
H24 H 0.8560 1.0101 0.4140 0.094 Uiso 1 1 calc R . . . .
C25 C 0.6492(4) 1.0129(4) 0.3879(2) 0.0536(9) Uani 1 1 d . . . . .
H25 H 0.5919 1.0280 0.4331 0.064 Uiso 1 1 calc R . . . .
C26 C 0.2625(3) 1.1250(3) 0.41655(13) 0.0301(5) Uani 1 1 d . . . . .
C27 C 0.2963(5) 1.2297(3) 0.43548(16) 0.0479(7) Uani 1 1 d . . . . .
H27 H 0.3902 1.2389 0.4140 0.058 Uiso 1 1 calc R . . . .
C28 C 0.1919(6) 1.3210(4) 0.4862(2) 0.0699(12) Uani 1 1 d . . . . .
H28 H 0.2149 1.3928 0.4985 0.084 Uiso 1 1 calc R . . . .
C29 C 0.0575(6) 1.3087(4) 0.5181(2) 0.0688(12) Uani 1 1 d . . . . .
H29 H -0.0117 1.3709 0.5529 0.083 Uiso 1 1 calc R . . . .
C30 C 0.0217(4) 1.2057(4) 0.49981(18) 0.0549(9) Uani 1 1 d . . . . .
H30 H -0.0726 1.1976 0.5218 0.066 Uiso 1 1 calc R . . . .
C31 C 0.1234(3) 1.1140(3) 0.44938(15) 0.0390(6) Uani 1 1 d . . . . .
H31 H 0.0984 1.0433 0.4370 0.047 Uiso 1 1 calc R . . . .
C32 C 0.3772(3) 0.8556(2) 0.35711(13) 0.0259(5) Uani 1 1 d . . . . .
C33 C 0.4016(3) 0.7957(3) 0.42050(14) 0.0332(5) Uani 1 1 d . . . . .
H33 H 0.4182 0.8397 0.4573 0.040 Uiso 1 1 calc R . . . .
C34 C 0.4012(4) 0.6711(3) 0.42881(16) 0.0424(7) Uani 1 1 d . . . . .
H34 H 0.4184 0.6280 0.4712 0.051 Uiso 1 1 calc R . . . .
C35 C 0.3754(4) 0.6113(3) 0.37461(17) 0.0469(8) Uani 1 1 d . . . . .
H35 H 0.3710 0.5274 0.3804 0.056 Uiso 1 1 calc R . . . .
C36 C 0.3556(4) 0.6703(3) 0.31198(16) 0.0432(7) Uani 1 1 d . . . . .
H36 H 0.3396 0.6244 0.2759 0.052 Uiso 1 1 calc R . . . .
C37 C 0.3579(3) 0.7958(3) 0.29881(14) 0.0310(5) Uani 1 1 d . . . . .
C38 C 0.6470(7) 0.6200(6) 0.1680(3) 0.0369(12) Uani 0.565(5) 1 d . U P A 1
H38A H 0.6301 0.6022 0.2174 0.044 Uiso 0.565(5) 1 calc R . P A 1
H38B H 0.6935 0.5340 0.1427 0.044 Uiso 0.565(5) 1 calc R . P A 1
C38A C 0.5681(19) 0.6047(11) 0.1525(5) 0.096(4) Uani 0.435(5) 1 d . U P A 2
H38C H 0.5748 0.6217 0.2007 0.115 Uiso 0.435(5) 1 calc R . P A 2
H38D H 0.5408 0.5270 0.1532 0.115 Uiso 0.435(5) 1 calc R . P A 2
C39 C 0.7540(9) 0.6748(9) 0.1579(5) 0.078(2) Uani 0.565(5) 1 d . U P A 1
H39A H 0.7800 0.6851 0.1086 0.117 Uiso 0.565(5) 1 calc GR . P A 1
H39B H 0.8517 0.6178 0.1762 0.117 Uiso 0.565(5) 1 calc GR . P A 1
H39C H 0.7084 0.7614 0.1814 0.117 Uiso 0.565(5) 1 calc GR . P A 1
C39A C 0.7626(17) 0.5493(15) 0.1113(8) 0.119(6) Uani 0.435(5) 1 d . U P A 2
H39D H 0.7862 0.4714 0.0825 0.178 Uiso 0.435(5) 1 calc GR . P A 2
H39E H 0.8363 0.5261 0.1454 0.178 Uiso 0.435(5) 1 calc GR . P A 2
H39F H 0.7758 0.6190 0.0826 0.178 Uiso 0.435(5) 1 calc GR . P A 2
C40 C 0.5006(15) 0.7513(12) 0.0506(7) 0.047(2) Uani 0.565(5) 1 d . U P A 1
H40A H 0.4022 0.7925 0.0288 0.056 Uiso 0.565(5) 1 calc R . P A 1
H40B H 0.5514 0.8150 0.0489 0.056 Uiso 0.565(5) 1 calc R . P A 1
C40A C 0.465(2) 0.7876(15) 0.0464(8) 0.054(3) Uani 0.435(5) 1 d . U P A 2
H40C H 0.5327 0.7046 0.0200 0.065 Uiso 0.435(5) 1 calc R . P A 2
H40D H 0.3733 0.8363 0.0214 0.065 Uiso 0.435(5) 1 calc R . P A 2
C41 C 0.6164(12) 0.6265(9) 0.0081(4) 0.083(3) Uani 0.565(5) 1 d . U P A 1
H41A H 0.7132 0.5832 0.0298 0.125 Uiso 0.565(5) 1 calc GR . P A 1
H41B H 0.6457 0.6511 -0.0384 0.125 Uiso 0.565(5) 1 calc GR . P A 1
H41C H 0.5640 0.5658 0.0060 0.125 Uiso 0.565(5) 1 calc GR . P A 1
C41A C 0.5632(12) 0.8706(9) 0.0479(4) 0.061(2) Uani 0.435(5) 1 d . U P A 2
H41D H 0.4938 0.9578 0.0686 0.092 Uiso 0.435(5) 1 calc GR . P A 2
H41E H 0.6085 0.8806 0.0010 0.092 Uiso 0.435(5) 1 calc GR . P A 2
H41F H 0.6503 0.8264 0.0750 0.092 Uiso 0.435(5) 1 calc GR . P A 2
C42 C 0.3597(6) 0.6003(5) 0.1290(3) 0.0393(12) Uani 0.565(5) 1 d . U P A 1
H42A H 0.4340 0.5334 0.0940 0.047 Uiso 0.565(5) 1 calc R . P A 1
H42B H 0.3553 0.5545 0.1727 0.047 Uiso 0.565(5) 1 calc R . P A 1
C42A C 0.228(3) 0.6784(19) 0.1128(10) 0.088(4) Uani 0.435(5) 1 d . U P A 2
H42C H 0.1828 0.6533 0.1569 0.106 Uiso 0.435(5) 1 calc R . P A 2
H42D H 0.1392 0.7523 0.0954 0.106 Uiso 0.435(5) 1 calc R . P A 2
C43 C 0.1954(10) 0.6553(9) 0.1078(6) 0.055(2) Uani 0.565(5) 1 d . U P A 1
H43A H 0.1208 0.7230 0.1415 0.082 Uiso 0.565(5) 1 calc GR . P A 1
H43B H 0.1587 0.5843 0.1053 0.082 Uiso 0.565(5) 1 calc GR . P A 1
H43C H 0.1996 0.6946 0.0627 0.082 Uiso 0.565(5) 1 calc GR . P A 1
C43A C 0.2806(19) 0.5677(13) 0.0650(7) 0.096(4) Uani 0.435(5) 1 d . U P A 2
H43D H 0.3734 0.4949 0.0794 0.144 Uiso 0.435(5) 1 calc GR . P A 2
H43E H 0.3108 0.5942 0.0191 0.144 Uiso 0.435(5) 1 calc GR . P A 2
H43F H 0.1934 0.5389 0.0642 0.144 Uiso 0.435(5) 1 calc GR . P A 2
P1 P 0.23877(7) 1.20676(6) 0.23092(3) 0.02529(12) Uani 1 1 d . . . . .
P2 P 0.36924(7) 1.01806(6) 0.34205(3) 0.02263(11) Uani 1 1 d . . . . .
P3 P 0.4434(3) 0.7226(3) 0.14040(13) 0.0303(4) Uani 0.565(5) 1 d . U P A 1
P3A P 0.3854(7) 0.7453(3) 0.13205(18) 0.0466(9) Uani 0.435(5) 1 d . U P A 2
Pt1 Pt 0.30801(2) 0.90544(2) 0.21059(2) 0.02854(4) Uani 1 1 d . . . . .

loop_
_atom_site_aniso_label
_atom_site_aniso_U_11
_atom_site_aniso_U_22
_atom_site_aniso_U_33
_atom_site_aniso_U_23
_atom_site_aniso_U_13
_atom_site_aniso_U_12
C1 0.0309(12) 0.0249(11) 0.0264(11) -0.0002(9) -0.0087(9) -0.0141(9)
C2 0.0268(12) 0.0244(12) 0.0385(13) 0.0071(10) -0.0108(10) -0.0128(9)
C3 0.0412(15) 0.0511(17) 0.0351(14) 0.0048(12) -0.0066(12) -0.0274(13)
C19 0.0381(14) 0.0526(17) 0.0246(12) 0.0035(11) -0.0049(10) -0.0316(13)
C4 0.0394(16) 0.062(2) 0.0464(17) 0.0086(15) 0.0005(13) -0.0281(15)
C5 0.0338(15) 0.0503(18) 0.067(2) 0.0150(16) -0.0120(14) -0.0264(14)
C6 0.0405(15) 0.0376(15) 0.064(2) 0.0057(14) -0.0216(14) -0.0238(13)
C7 0.0330(13) 0.0283(13) 0.0478(16) -0.0001(11) -0.0106(11) -0.0150(10)
C8 0.0256(12) 0.0284(13) 0.0438(15) 0.0041(11) -0.0131(10) -0.0081(10)
C9 0.0403(16) 0.0283(15) 0.085(3) 0.0092(15) -0.0066(16) -0.0093(12)
C10 0.051(2) 0.0274(16) 0.112(4) 0.0050(19) -0.012(2) -0.0015(14)
C11 0.0382(17) 0.0425(19) 0.082(3) -0.0109(17) -0.0105(17) 0.0058(14)
C12 0.0318(15) 0.056(2) 0.0545(19) -0.0067(15) -0.0052(13) -0.0093(14)
C13 0.0296(13) 0.0375(15) 0.0483(16) 0.0003(12) -0.0082(11) -0.0111(11)
C14 0.0341(13) 0.0466(16) 0.0311(13) 0.0081(11) -0.0128(10) -0.0274(12)
C15 0.0502(18) 0.060(2) 0.0482(17) 0.0233(15) -0.0271(14) -0.0361(16)
C16 0.061(2) 0.091(3) 0.0478(19) 0.0341(19) -0.0338(17) -0.049(2)
C17 0.065(2) 0.103(3) 0.0368(17) 0.0138(18) -0.0265(16) -0.055(2)
C18 0.0574(19) 0.073(2) 0.0350(15) 0.0037(14) -0.0143(14) -0.0461(18)
C20 0.0230(11) 0.0295(13) 0.0460(15) 0.0113(11) -0.0087(10) -0.0104(10)
C21 0.0291(13) 0.0277(13) 0.0581(19) 0.0065(12) 0.0051(12) -0.0021(10)
C22 0.0337(16) 0.0378(18) 0.100(3) 0.0208(18) 0.0161(18) -0.0032(13)
C23 0.0262(16) 0.071(3) 0.138(4) 0.050(3) -0.025(2) -0.0231(17)
C24 0.048(2) 0.107(4) 0.106(4) 0.055(3) -0.044(2) -0.052(2)
C25 0.0453(18) 0.074(2) 0.061(2) 0.0276(18) -0.0292(16) -0.0394(17)
C26 0.0322(12) 0.0284(12) 0.0273(12) -0.0032(9) -0.0057(10) -0.0089(10)
C27 0.070(2) 0.0432(17) 0.0370(16) -0.0075(13) -0.0034(14) -0.0303(16)
C28 0.110(4) 0.046(2) 0.053(2) -0.0194(17) -0.002(2) -0.033(2)
C29 0.084(3) 0.051(2) 0.047(2) -0.0208(17) 0.0073(19) -0.007(2)
C30 0.0438(17) 0.053(2) 0.0474(19) -0.0084(15) 0.0064(14) -0.0026(15)
C31 0.0312(13) 0.0403(15) 0.0387(15) -0.0083(12) -0.0007(11) -0.0080(11)
C32 0.0202(10) 0.0230(11) 0.0313(12) 0.0011(9) 0.0013(9) -0.0071(9)
C33 0.0285(12) 0.0321(13) 0.0329(13) 0.0036(10) -0.0013(10) -0.0072(10)
C34 0.0408(15) 0.0332(14) 0.0418(16) 0.0110(12) 0.0061(12) -0.0081(12)
C35 0.0567(19) 0.0265(14) 0.0507(18) 0.0023(12) 0.0141(14) -0.0171(13)
C36 0.0601(19) 0.0291(14) 0.0415(16) -0.0063(12) 0.0100(14) -0.0243(13)
C37 0.0350(13) 0.0258(12) 0.0326(13) -0.0035(10) 0.0054(10) -0.0157(10)
C38 0.032(3) 0.043(3) 0.033(3) -0.011(2) 0.001(2) -0.014(2)
C38A 0.131(8) 0.045(5) 0.043(5) 0.006(4) 0.025(6) 0.023(6)
C39 0.053(4) 0.075(5) 0.093(6) -0.016(4) -0.028(4) -0.005(3)
C39A 0.094(8) 0.098(10) 0.099(10) -0.005(8) 0.017(7) 0.018(7)
C40 0.048(5) 0.054(7) 0.033(3) 0.004(4) -0.007(3) -0.015(5)
C40A 0.076(9) 0.038(7) 0.020(4) -0.007(4) 0.011(5) 0.000(5)
C41 0.098(6) 0.090(6) 0.054(4) -0.014(4) 0.013(4) -0.038(5)
C41A 0.078(6) 0.059(5) 0.036(4) -0.012(3) 0.032(4) -0.030(4)
C42 0.043(3) 0.027(2) 0.051(3) -0.011(2) -0.016(2) -0.014(2)
C42A 0.154(12) 0.066(8) 0.067(7) -0.009(6) -0.017(8) -0.066(8)
C43 0.045(4) 0.036(4) 0.090(6) 0.002(4) -0.028(4) -0.017(3)
C43A 0.128(11) 0.075(8) 0.093(9) -0.012(6) -0.038(8) -0.042(7)
P1 0.0245(3) 0.0253(3) 0.0304(3) 0.0036(2) -0.0098(2) -0.0127(2)
P2 0.0206(3) 0.0225(3) 0.0250(3) -0.0014(2) -0.0039(2) -0.0085(2)
P3 0.0267(9) 0.0392(10) 0.0263(9) -0.0071(7) -0.0023(6) -0.0146(8)
P3A 0.076(3) 0.0327(14) 0.0296(12) -0.0079(9) -0.0037(16) -0.0207(17)
Pt1 0.03846(6) 0.03004(6) 0.02374(6) -0.00395(4) -0.00047(4) -0.02162(4)

loop_
_atom_type_symbol
_atom_type_description
_atom_type_scat_dispersion_real
_atom_type_scat_dispersion_imag
_atom_type_scat_source
C C 0.0033 0.0016 'International Tables Vol C Tables 4.2.6.8 and 6.1.1.4'
H H 0.0000 0.0000 'International Tables Vol C Tables 4.2.6.8 and 6.1.1.4'
P P 0.1023 0.0942 'International Tables Vol C Tables 4.2.6.8 and 6.1.1.4'
Pt Pt -1.7033 8.3905 'International Tables Vol C Tables 4.2.6.8 and 6.1.1.4'

loop_
_geom_angle_atom_site_label_1
_geom_angle_atom_site_label_2
_geom_angle_atom_site_label_3
_geom_angle
P1 C1 Pt1 113.88(12)
P2 C1 P1 124.88(14)
P2 C1 Pt1 112.40(13)
C3 C2 C7 119.2(2)
C3 C2 P1 120.0(2)
C7 C2 P1 120.0(2)
C2 C3 H3 119.7
C2 C3 C4 120.6(3)
C4 C3 H3 119.7
C14 C19 Pt1 118.98(18)
C18 C19 C14 113.3(3)
C18 C19 Pt1 127.4(2)
C3 C4 H4 120.0
C5 C4 C3 119.9(3)
C5 C4 H4 120.0
C4 C5 H5 119.9
C6 C5 C4 120.2(3)
C6 C5 H5 119.9
C5 C6 H6 119.8
C5 C6 C7 120.3(3)
C7 C6 H6 119.8
C2 C7 H7 120.1
C6 C7 C2 119.7(3)
C6 C7 H7 120.1
C9 C8 C13 118.7(3)
C9 C8 P1 123.3(2)
C13 C8 P1 118.1(2)
C8 C9 H9 119.8
C8 C9 C10 120.3(3)
C10 C9 H9 119.8
C9 C10 H10 119.7
C11 C10 C9 120.5(4)
C11 C10 H10 119.7
C10 C11 H11 120.1
C10 C11 C12 119.9(3)
C12 C11 H11 120.1
C11 C12 H12 119.8
C11 C12 C13 120.4(3)
C13 C12 H12 119.8
C8 C13 H13 119.9
C12 C13 C8 120.2(3)
C12 C13 H13 119.9
C19 C14 P1 114.35(19)
C15 C14 C19 124.2(3)
C15 C14 P1 121.4(2)
C14 C15 H15 120.4
C16 C15 C14 119.2(3)
C16 C15 H15 120.4
C15 C16 H16 120.7
C17 C16 C15 118.7(3)
C17 C16 H16 120.7
C16 C17 H17 119.3
C16 C17 C18 121.4(3)
C18 C17 H17 119.3
C19 C18 H18 118.4
C17 C18 C19 123.2(3)
C17 C18 H18 118.4
C21 C20 C25 119.3(3)
C21 C20 P2 118.0(2)
C25 C20 P2 122.7(2)
C20 C21 H21 120.2
C20 C21 C22 119.6(4)
C22 C21 H21 120.2
C21 C22 H22 119.9
C23 C22 C21 120.3(4)
C23 C22 H22 119.9
C22 C23 H23 119.9
C24 C23 C22 120.1(3)
C24 C23 H23 119.9
C23 C24 H24 119.4
C23 C24 C25 121.1(4)
C25 C24 H24 119.4
C20 C25 H25 120.3
C24 C25 C20 119.5(4)
C24 C25 H25 120.3
C27 C26 C31 118.7(3)
C27 C26 P2 123.4(2)
C31 C26 P2 117.1(2)
C26 C27 H27 120.1
C26 C27 C28 119.8(3)
C28 C27 H27 120.1
C27 C28 H28 119.5
C29 C28 C27 121.0(4)
C29 C28 H28 119.5
C28 C29 H29 120.0
C28 C29 C30 120.0(3)
C30 C29 H29 120.0
C29 C30 H30 120.0
C29 C30 C31 120.1(4)
C31 C30 H30 120.0
C26 C31 H31 119.8
C30 C31 C26 120.5(3)
C30 C31 H31 119.8
C33 C32 C37 124.5(2)
C33 C32 P2 122.4(2)
C37 C32 P2 113.07(18)
C32 C33 H33 120.5
C34 C33 C32 119.0(3)
C34 C33 H33 120.5
C33 C34 H34 120.6
C35 C34 C33 118.7(3)
C35 C34 H34 120.6
C34 C35 H35 119.2
C34 C35 C36 121.5(3)
C36 C35 H35 119.2
C35 C36 H36 118.4
C35 C36 C37 123.3(3)
C37 C36 H36 118.4
C32 C37 C36 112.9(3)
C32 C37 Pt1 118.89(18)
C36 C37 Pt1 127.7(2)
H38A C38 H38B 107.5
C39 C38 H38A 108.4
C39 C38 H38B 108.4
C39 C38 P3 115.5(5)
P3 C38 H38A 108.4
P3 C38 H38B 108.4
H38C C38A H38D 105.8
C39A C38A H38C 104.9
C39A C38A H38D 104.9
C39A C38A P3A 129.5(8)
P3A C38A H38C 104.9
P3A C38A H38D 104.9
C38 C39 H39A 109.5
C38 C39 H39B 109.5
C38 C39 H39C 109.5
H39A C39 H39B 109.5
H39A C39 H39C 109.5
H39B C39 H39C 109.5
C38A C39A H39D 109.5
C38A C39A H39E 109.5
C38A C39A H39F 109.5
H39D C39A H39E 109.5
H39D C39A H39F 109.5
H39E C39A H39F 109.5
H40A C40 H40B 107.6
C41 C40 H40A 108.6
C41 C40 H40B 108.6
C41 C40 P3 114.7(7)
P3 C40 H40A 108.6
P3 C40 H40B 108.6
H40C C40A H40D 107.5
C41A C40A H40C 108.5
C41A C40A H40D 108.5
C41A C40A P3A 115.3(11)
P3A C40A H40C 108.5
P3A C40A H40D 108.5
C40 C41 H41A 109.5
C40 C41 H41B 109.5
C40 C41 H41C 109.5
H41A C41 H41B 109.5
H41A C41 H41C 109.5
H41B C41 H41C 109.5
C40A C41A H41D 109.5
C40A C41A H41E 109.5
C40A C41A H41F 109.5
H41D C41A H41E 109.5
H41D C41A H41F 109.5
H41E C41A H41F 109.5
H42A C42 H42B 107.5
C43 C42 H42A 108.4
C43 C42 H42B 108.4
C43 C42 P3 115.3(5)
P3 C42 H42A 108.4
P3 C42 H42B 108.4
H42C C42A H42D 107.1
C43A C42A H42C 107.7
C43A C42A H42D 107.7
C43A C42A P3A 118.4(15)
P3A C42A H42C 107.7
P3A C42A H42D 107.7
C42 C43 H43A 109.5
C42 C43 H43B 109.5
C42 C43 H43C 109.5
H43A C43 H43B 109.5
H43A C43 H43C 109.5
H43B C43 H43C 109.5
C42A C43A H43D 109.5
C42A C43A H43E 109.5
C42A C43A H43F 109.5
H43D C43A H43E 109.5
H43D C43A H43F 109.5
H43E C43A H43F 109.5
C1 P1 C2 116.33(12)
C1 P1 C8 115.04(13)
C1 P1 C14 103.41(12)
C8 P1 C2 105.30(12)
C14 P1 C2 107.79(12)
C14 P1 C8 108.62(13)
C1 P2 C20 118.12(13)
C1 P2 C26 112.13(12)
C1 P2 C32 102.95(12)
C26 P2 C20 107.04(13)
C32 P2 C20 106.05(11)
C32 P2 C26 110.22(12)
C38 P3 Pt1 110.4(2)
C40 P3 C38 101.7(4)
C40 P3 C42 99.8(5)
C40 P3 Pt1 116.6(4)
C42 P3 C38 103.8(3)
C42 P3 Pt1 122.0(2)
C38A P3A C40A 100.0(6)
C38A P3A C42A 109.2(9)
C38A P3A Pt1 109.9(5)
C40A P3A C42A 104.5(9)
C40A P3A Pt1 113.6(6)
C42A P3A Pt1 118.1(6)
C1 Pt1 C19 85.36(10)
C1 Pt1 C37 84.71(10)
C1 Pt1 P3 159.03(9)
C1 Pt1 P3A 168.87(14)
C19 Pt1 C37 164.70(11)
C19 Pt1 P3 101.01(11)
C19 Pt1 P3A 91.23(13)
C37 Pt1 P3 92.37(10)
C37 Pt1 P3A 100.61(12)

loop_
_geom_bond_atom_site_label_1
_geom_bond_atom_site_label_2
_geom_bond_distance
C1 P1 1.702(2)
C1 P2 1.692(2)
C1 Pt1 2.067(2)
C2 C3 1.381(4)
C2 C7 1.398(4)
C2 P1 1.820(3)
C3 H3 0.9500
C3 C4 1.389(4)
C19 C14 1.416(4)
C19 C18 1.413(4)
C19 Pt1 2.077(3)
C4 H4 0.9500
C4 C5 1.380(5)
C5 H5 0.9500
C5 C6 1.373(5)
C6 H6 0.9500
C6 C7 1.395(4)
C7 H7 0.9500
C8 C9 1.389(4)
C8 C13 1.393(4)
C8 P1 1.814(3)
C9 H9 0.9500
C9 C10 1.392(5)
C10 H10 0.9500
C10 C11 1.360(6)
C11 H11 0.9500
C11 C12 1.383(6)
C12 H12 0.9500
C12 C13 1.384(4)
C13 H13 0.9500
C14 C15 1.397(4)
C14 P1 1.787(3)
C15 H15 0.9500
C15 C16 1.390(5)
C16 H16 0.9500
C16 C17 1.378(6)
C17 H17 0.9500
C17 C18 1.378(5)
C18 H18 0.9500
C20 C21 1.381(4)
C20 C25 1.402(4)
C20 P2 1.821(3)
C21 H21 0.9500
C21 C22 1.400(5)
C22 H22 0.9500
C22 C23 1.379(7)
C23 H23 0.9500
C23 C24 1.349(7)
C24 H24 0.9500
C24 C25 1.391(5)
C25 H25 0.9500
C26 C27 1.393(4)
C26 C31 1.399(4)
C26 P2 1.812(3)
C27 H27 0.9500
C27 C28 1.396(5)
C28 H28 0.9500
C28 C29 1.362(7)
C29 H29 0.9500
C29 C30 1.382(6)
C30 H30 0.9500
C30 C31 1.388(4)
C31 H31 0.9500
C32 C33 1.400(4)
C32 C37 1.413(4)
C32 P2 1.790(2)
C33 H33 0.9500
C33 C34 1.388(4)
C34 H34 0.9500
C34 C35 1.373(5)
C35 H35 0.9500
C35 C36 1.379(5)
C36 H36 0.9500
C36 C37 1.416(4)
C37 Pt1 2.087(3)
C38 H38A 0.9900
C38 H38B 0.9900
C38 C39 1.342(11)
C38 P3 1.908(6)
C38A H38C 0.9900
C38A H38D 0.9900
C38A C39A 1.72(2)
C38A P3A 1.860(12)
C39 H39A 0.9800
C39 H39B 0.9800
C39 H39C 0.9800
C39A H39D 0.9800
C39A H39E 0.9800
C39A H39F 0.9800
C40 H40A 0.9900
C40 H40B 0.9900
C40 C41 1.542(15)
C40 P3 1.829(13)
C40A H40C 0.9900
C40A H40D 0.9900
C40A C41A 1.54(2)
C40A P3A 1.865(17)
C41 H41A 0.9800
C41 H41B 0.9800
C41 H41C 0.9800
C41A H41D 0.9800
C41A H41E 0.9800
C41A H41F 0.9800
C42 H42A 0.9900
C42 H42B 0.9900
C42 C43 1.504(9)
C42 P3 1.845(5)
C42A H42C 0.9900
C42A H42D 0.9900
C42A C43A 1.447(19)
C42A P3A 1.962(17)
C43 H43A 0.9800
C43 H43B 0.9800
C43 H43C 0.9800
C43A H43D 0.9800
C43A H43E 0.9800
C43A H43F 0.9800
P3 Pt1 2.285(3)
P3A Pt1 2.212(3)

loop_
_geom_torsion_atom_site_label_1
_geom_torsion_atom_site_label_2
_geom_torsion_atom_site_label_3
_geom_torsion_atom_site_label_4
_geom_torsion
C2 C3 C4 C5 0.3(5)
C3 C2 C7 C6 -1.5(4)
C3 C2 P1 C1 89.7(2)
C3 C2 P1 C8 -141.6(2)
C3 C2 P1 C14 -25.8(3)
C3 C4 C5 C6 -1.6(5)
C19 C14 C15 C16 0.8(5)
C19 C14 P1 C1 -12.9(2)
C19 C14 P1 C2 110.8(2)
C19 C14 P1 C8 -135.6(2)
C4 C5 C6 C7 1.4(5)
C5 C6 C7 C2 0.2(4)
C7 C2 C3 C4 1.2(4)
C7 C2 P1 C1 -79.7(2)
C7 C2 P1 C8 48.9(2)
C7 C2 P1 C14 164.8(2)
C8 C9 C10 C11 -0.3(7)
C9 C8 C13 C12 1.9(5)
C9 C8 P1 C1 155.1(3)
C9 C8 P1 C2 25.6(3)
C9 C8 P1 C14 -89.6(3)
C9 C10 C11 C12 1.2(7)
C10 C11 C12 C13 -0.5(6)
C11 C12 C13 C8 -1.1(5)
C13 C8 C9 C10 -1.2(5)
C13 C8 P1 C1 -27.0(3)
C13 C8 P1 C2 -156.4(2)
C13 C8 P1 C14 88.4(2)
C14 C19 C18 C17 3.3(5)
C14 C15 C16 C17 2.4(5)
C15 C14 P1 C1 163.9(2)
C15 C14 P1 C2 -72.3(3)
C15 C14 P1 C8 41.3(3)
C15 C16 C17 C18 -2.6(6)
C16 C17 C18 C19 -0.4(6)
C18 C19 C14 C15 -3.5(4)
C18 C19 C14 P1 173.2(2)
C20 C21 C22 C23 -0.8(5)
C21 C20 C25 C24 2.8(5)
C21 C20 P2 C1 -26.0(3)
C21 C20 P2 C26 -153.6(2)
C21 C20 P2 C32 88.7(2)
C21 C22 C23 C24 2.6(6)
C22 C23 C24 C25 -1.8(7)
C23 C24 C25 C20 -0.9(6)
C25 C20 C21 C22 -1.9(4)
C25 C20 P2 C1 155.8(3)
C25 C20 P2 C26 28.2(3)
C25 C20 P2 C32 -89.4(3)
C26 C27 C28 C29 0.7(6)
C27 C26 C31 C30 -0.1(4)
C27 C26 P2 C1 -97.2(3)
C27 C26 P2 C20 33.9(3)
C27 C26 P2 C32 148.8(3)
C27 C28 C29 C30 -0.9(7)
C28 C29 C30 C31 0.6(6)
C29 C30 C31 C26 -0.1(5)
C31 C26 C27 C28 -0.2(5)
C31 C26 P2 C1 72.1(2)
C31 C26 P2 C20 -156.8(2)
C31 C26 P2 C32 -42.0(2)
C32 C33 C34 C35 -0.5(4)
C33 C32 C37 C36 3.8(4)
C33 C32 C37 Pt1 176.14(19)
C33 C32 P2 C1 -159.1(2)
C33 C32 P2 C20 76.2(2)
C33 C32 P2 C26 -39.3(2)
C33 C34 C35 C36 2.2(5)
C34 C35 C36 C37 -0.9(5)
C35 C36 C37 C32 -2.0(4)
C35 C36 C37 Pt1 -173.5(2)
C37 C32 C33 C34 -2.7(4)
C37 C32 P2 C1 21.5(2)
C37 C32 P2 C20 -103.2(2)
C37 C32 P2 C26 141.26(18)
C39A C38A P3A C40A 10.1(17)
C39A C38A P3A C42A 119.4(16)
C39A C38A P3A Pt1 -109.6(14)
C41 C40 P3 C38 49.7(10)
C41 C40 P3 C42 -56.8(9)
C41 C40 P3 Pt1 169.8(7)
C41A C40A P3A C38A -80.0(10)
C41A C40A P3A C42A 167.0(10)
C41A C40A P3A Pt1 37.0(11)
C43 C42 P3 C38 179.2(6)
C43 C42 P3 C40 -76.1(7)
C43 C42 P3 Pt1 53.9(7)
P1 C1 P2 C20 -58.5(2)
P1 C1 P2 C26 66.7(2)
P1 C1 P2 C32 -174.86(16)
P1 C2 C3 C4 -168.4(2)
P1 C2 C7 C6 168.1(2)
P1 C8 C9 C10 176.7(3)
P1 C8 C13 C12 -176.2(2)
P1 C14 C15 C16 -175.8(3)
P2 C1 P1 C2 47.5(2)
P2 C1 P1 C8 -76.3(2)
P2 C1 P1 C14 165.47(17)
P2 C20 C21 C22 179.8(2)
P2 C20 C25 C24 -179.1(3)
P2 C26 C27 C28 169.0(3)
P2 C26 C31 C30 -169.9(3)
P2 C32 C33 C34 178.0(2)
P2 C32 C37 C36 -176.8(2)
P2 C32 C37 Pt1 -4.4(3)
Pt1 C1 P1 C2 -97.20(15)
Pt1 C1 P1 C8 139.00(13)
Pt1 C1 P1 C14 20.73(16)
Pt1 C1 P2 C20 86.72(16)
Pt1 C1 P2 C26 -148.12(13)
Pt1 C1 P2 C32 -29.67(15)
Pt1 C19 C14 C15 -177.0(2)
Pt1 C19 C14 P1 -0.2(3)
Pt1 C19 C18 C17 176.1(3)
